data_7053987
loop_
_publ_author_name
'Loxq, Pauline'
'Debono, Nathalie'
'G\"ulcemal, S\"uleyman'
'Daran, Jean-Claude'
'Manoury, Eric'
'Poli, Rinaldo'
'\,Cetinkaya, Bekir'
'Labande, Agn\`es'

_publ_section_title
;
 Palladium(ii) complexes with planar chiral ferrocenyl
 phosphane--(benz)imidazol-2-ylidene ligands
;
_journal_issue 1
_journal_name_full 'New Journal of Chemistry'
_journal_page_first 338
_journal_paper_doi 10.1039/c3nj00863k
_journal_volume 38
_journal_year 2014
_chemical_formula_moiety 'C36 H35 Cl2 Fe N2 P Pd, 1.5(C H2 Cl2), 0.5(C4 H10 0)'
_chemical_formula_sum 'C39.5 H43 Cl5 Fe N2 O0.5 P Pd'
_chemical_formula_weight 924.23
_space_group_IT_number 5
_symmetry_cell_setting monoclinic
_symmetry_space_group_name_Hall 'C 2y'
_symmetry_space_group_name_H-M 'C 1 2 1'
_atom_sites_solution_hydrogens geom
_atom_sites_solution_primary direct
_atom_sites_solution_secondary difmap
_audit_creation_method SHELXL-97
_cell_angle_alpha 90.00
_cell_angle_beta 95.076(2)
_cell_angle_gamma 90.00
_cell_formula_units_Z 4
_cell_length_a 31.0431(10)
_cell_length_b 9.7619(3)
_cell_length_c 12.6606(4)
_cell_measurement_reflns_used 9989
_cell_measurement_temperature 293(2)
_cell_measurement_theta_max 30.67
_cell_measurement_theta_min 2.63
_cell_volume 3821.6(2)
_computing_cell_refinement APEX2
_computing_data_collection 'APEX2 (Bruker, 2011)'
_computing_data_reduction APEX2
_computing_molecular_graphics 'ORTEPIII (Burnett & Johnson, 1996); ORTEP-3 for Windows (Farrugia, 1997)'
_computing_publication_material SHELXL-97
_computing_structure_refinement 'SHELXL-97 (Sheldrick, 2008)'
_computing_structure_solution 'SIR-97 (Altomare et al., 1999)'
_diffrn_ambient_temperature 293(2)
_diffrn_measured_fraction_theta_full 0.995
_diffrn_measured_fraction_theta_max 0.995
_diffrn_measurement_device_type 'Bruker APEX-II CCD'
_diffrn_measurement_method '\f and \w scans'
_diffrn_radiation_monochromator graphite
_diffrn_radiation_source 'sealed tube'
_diffrn_radiation_type MoK\a
_diffrn_radiation_wavelength 0.71073
_diffrn_reflns_av_R_equivalents 0.0227
_diffrn_reflns_av_sigmaI/netI 0.0354
_diffrn_reflns_limit_h_max 44
_diffrn_reflns_limit_h_min -44
_diffrn_reflns_limit_k_max 13
_diffrn_reflns_limit_k_min -14
_diffrn_reflns_limit_l_max 18
_diffrn_reflns_limit_l_min -18
_diffrn_reflns_number 32604
_diffrn_reflns_theta_full 30.72
_diffrn_reflns_theta_max 30.72
_diffrn_reflns_theta_min 2.17
_exptl_absorpt_coefficient_mu 1.276
_exptl_absorpt_correction_T_max 0.7461
_exptl_absorpt_correction_T_min 0.6396
_exptl_absorpt_correction_type multi-scan
_exptl_absorpt_process_details 'SADABS (Sheldrick, 2008)'
_exptl_crystal_colour orange
_exptl_crystal_density_diffrn 1.606
_exptl_crystal_density_method 'not measured'
_exptl_crystal_description needle
_exptl_crystal_F_000 1880
_exptl_crystal_size_max 0.28
_exptl_crystal_size_mid 0.09
_exptl_crystal_size_min 0.06
_platon_squeeze_details
;
Some residual electron density were difficult to modelize and therefore, the
SQUEEZE function of PLATON (Spek, 2003) was used to eliminate the contribution
of the electron density in the solvent region from the intensity data, and the
solvent-free model was employed for the final refinement.

There are two  cavities of 188 \%A^3^ per unitl cell. PLATON estimated that
each cavity contains 86 electrons which may correspond to a mixture of
dichloromethane CH~2~Cl~2~ and ether (C~2~H~5~)~2~O as suggested by the 
crystallization process
;
_refine_diff_density_max 0.567
_refine_diff_density_min -0.398
_refine_diff_density_rms 0.078
_refine_ls_abs_structure_details 'Flack H D (1983), Acta Cryst. A39, 876-881'
_refine_ls_abs_structure_Flack -0.012(12)
_refine_ls_extinction_method none
_refine_ls_goodness_of_fit_ref 1.053
_refine_ls_hydrogen_treatment constr
_refine_ls_matrix_type full
_refine_ls_number_parameters 418
_refine_ls_number_reflns 11489
_refine_ls_number_restraints 1
_refine_ls_restrained_S_all 1.053
_refine_ls_R_factor_all 0.0326
_refine_ls_R_factor_gt 0.0286
_refine_ls_shift/su_max 0.006
_refine_ls_shift/su_mean 0.000
_refine_ls_structure_factor_coef Fsqd
_refine_ls_weighting_details 'calc w=1/[\s^2^(Fo^2^)+(0.0437P)^2^+0.0000P] where P=(Fo^2^+2Fc^2^)/3'
_refine_ls_weighting_scheme calc
_refine_ls_wR_factor_gt 0.0732
_refine_ls_wR_factor_ref 0.0749
_reflns_number_gt 10600
_reflns_number_total 11489
_reflns_threshold_expression I>2\s(I)
_cod_data_source_file c3nj00863k.txt
_cod_data_source_block 4B-S
_cod_original_sg_symbol_H-M 'C 2'
_cod_original_formula_sum 'C39.50 H43 Cl5 Fe N2 O0.50 P Pd'
_cod_database_code 7053987

loop_
_symmetry_equiv_pos_as_xyz
'x, y, z'
'-x, y, -z'
'x+1/2, y+1/2, z'
'-x+1/2, y+1/2, -z'

loop_
_atom_site_label
_atom_site_type_symbol
_atom_site_fract_x
_atom_site_fract_y
_atom_site_fract_z
_atom_site_U_iso_or_equiv
_atom_site_adp_type
_atom_site_occupancy
_atom_site_symmetry_multiplicity
_atom_site_calc_flag
_atom_site_refinement_flags
Pd1 Pd 0.827846(4) 0.535124(14) -0.005013(11) 0.01753(4) Uani 1 1 d .
Fe1 Fe 0.771414(12) 0.60013(4) 0.34255(3) 0.02877(8) Uani 1 1 d .
P1 P 0.852140(16) 0.53191(8) 0.16733(4) 0.01959(9) Uani 1 1 d .
Cl1 Cl 0.84386(2) 0.30358(6) -0.02980(5) 0.03196(14) Uani 1 1 d .
Cl2 Cl 0.795116(19) 0.56231(5) -0.18094(4) 0.02592(13) Uani 1 1 d .
N1 N 0.79204(7) 0.80874(19) 0.04788(14) 0.0207(4) Uani 1 1 d .
N2 N 0.84682(6) 0.82802(19) -0.04380(15) 0.0214(4) Uani 1 1 d .
C1 C 0.82264(7) 0.6337(2) 0.25473(17) 0.0216(4) Uani 1 1 d .
C2 C 0.78794(8) 0.7289(2) 0.22758(17) 0.0216(4) Uani 1 1 d .
C3 C 0.78060(9) 0.8048(3) 0.3214(2) 0.0281(5) Uani 1 1 d .
H3 H 0.7604 0.8744 0.3257 0.034 Uiso 1 1 calc R
C4 C 0.80905(9) 0.7565(3) 0.40553(19) 0.0336(6) Uani 1 1 d .
H4 H 0.8106 0.7880 0.4751 0.040 Uiso 1 1 calc R
C5 C 0.83507(9) 0.6509(3) 0.36645(19) 0.0303(5) Uani 1 1 d .
H5 H 0.8564 0.6016 0.4062 0.036 Uiso 1 1 calc R
C6 C 0.70848(10) 0.5390(5) 0.3098(3) 0.0538(8) Uani 1 1 d .
H6 H 0.6891 0.5746 0.2566 0.065 Uiso 1 1 calc R
C7 C 0.71488(13) 0.5877(4) 0.4142(3) 0.0622(10) Uani 1 1 d .
H7 H 0.7002 0.6599 0.4429 0.075 Uiso 1 1 calc R
C8 C 0.74782(16) 0.5065(5) 0.4681(3) 0.0725(13) Uani 1 1 d .
H8 H 0.7590 0.5171 0.5382 0.087 Uiso 1 1 calc R
C9 C 0.76082(15) 0.4056(4) 0.3955(4) 0.0664(12) Uani 1 1 d .
H9 H 0.7817 0.3382 0.4098 0.080 Uiso 1 1 calc R
C10 C 0.73631(12) 0.4273(3) 0.2990(3) 0.0554(10) Uani 1 1 d .
H10 H 0.7381 0.3761 0.2376 0.067 Uiso 1 1 calc R
C21 C 0.76342(7) 0.7470(3) 0.12130(18) 0.0236(4) Uani 1 1 d .
C22 C 0.82252(7) 0.7361(2) 0.00392(16) 0.0194(4) Uani 1 1 d .
C23 C 0.79708(9) 0.9469(2) 0.02955(18) 0.0257(5) Uani 1 1 d .
H23 H 0.7803 1.0179 0.0529 0.031 Uiso 1 1 calc R
C24 C 0.83106(9) 0.9583(2) -0.0288(2) 0.0285(5) Uani 1 1 d .
H24 H 0.8420 1.0393 -0.0544 0.034 Uiso 1 1 calc R
C25 C 0.88583(9) 0.7888(3) -0.0940(2) 0.0346(6) Uani 1 1 d .
C111 C 0.90583(8) 0.6056(3) 0.17802(19) 0.0321(6) Uani 1 1 d .
C112 C 0.93793(8) 0.5368(5) 0.1284(2) 0.0547(8) Uani 1 1 d .
H112 H 0.9316 0.4545 0.0933 0.066 Uiso 1 1 calc R
C113 C 0.97950(11) 0.5919(7) 0.1315(3) 0.0838(17) Uani 1 1 d .
H113 H 1.0011 0.5451 0.0999 0.101 Uiso 1 1 calc R
C114 C 0.98898(13) 0.7178(7) 0.1822(4) 0.095(2) Uani 1 1 d .
H114 H 1.0167 0.7547 0.1839 0.114 Uiso 1 1 calc R
C115 C 0.95765(16) 0.7846(5) 0.2283(4) 0.0838(17) Uani 1 1 d .
H115 H 0.9640 0.8677 0.2622 0.101 Uiso 1 1 calc R
C116 C 0.91538(11) 0.7314(4) 0.2265(3) 0.0483(8) Uani 1 1 d .
H116 H 0.8940 0.7800 0.2575 0.058 Uiso 1 1 calc R
C121 C 0.85833(8) 0.3664(3) 0.23407(19) 0.0276(5) Uani 1 1 d .
C122 C 0.82603(10) 0.2687(3) 0.2161(2) 0.0358(6) Uani 1 1 d .
H122 H 0.8028 0.2857 0.1662 0.043 Uiso 1 1 calc R
C123 C 0.82789(12) 0.1458(3) 0.2718(2) 0.0456(7) Uani 1 1 d .
H123 H 0.8058 0.0819 0.2606 0.055 Uiso 1 1 calc R
C124 C 0.86309(14) 0.1196(4) 0.3443(3) 0.0560(9) Uani 1 1 d .
H124 H 0.8649 0.0370 0.3810 0.067 Uiso 1 1 calc R
C125 C 0.89523(13) 0.2152(4) 0.3618(3) 0.0538(9) Uani 1 1 d .
H125 H 0.9186 0.1969 0.4108 0.065 Uiso 1 1 calc R
C126 C 0.89341(10) 0.3387(3) 0.3076(2) 0.0375(6) Uani 1 1 d .
H126 H 0.9154 0.4027 0.3201 0.045 Uiso 1 1 calc R
C251 C 0.90557(8) 0.9013(3) -0.1578(2) 0.0280(5) Uani 1 1 d .
C252 C 0.93142(9) 1.0022(3) -0.1060(2) 0.0352(6) Uani 1 1 d .
C253 C 0.95402(9) 1.0915(3) -0.1669(3) 0.0476(8) Uani 1 1 d .
H253 H 0.9712 1.1591 -0.1329 0.057 Uiso 1 1 calc R
C254 C 0.95166(10) 1.0827(4) -0.2767(3) 0.0480(8) Uani 1 1 d .
C255 C 0.92476(10) 0.9870(4) -0.3257(2) 0.0461(8) Uani 1 1 d .
H255 H 0.9219 0.9833 -0.3993 0.055 Uiso 1 1 calc R
C256 C 0.90153(9) 0.8952(3) -0.2694(2) 0.0353(6) Uani 1 1 d .
C257 C 0.93693(12) 1.0162(4) 0.0125(2) 0.0543(9) Uani 1 1 d .
H25A H 0.9146 0.9655 0.0431 0.081 Uiso 1 1 calc R
H25B H 0.9350 1.1111 0.0315 0.081 Uiso 1 1 calc R
H25C H 0.9647 0.9809 0.0388 0.081 Uiso 1 1 calc R
C258 C 0.97865(15) 1.1737(5) -0.3401(4) 0.0944(19) Uani 1 1 d .
H25D H 1.0081 1.1428 -0.3326 0.142 Uiso 1 1 calc R
H25E H 0.9772 1.2661 -0.3148 0.142 Uiso 1 1 calc R
H25F H 0.9678 1.1703 -0.4135 0.142 Uiso 1 1 calc R
C259 C 0.87403(12) 0.7910(4) -0.3299(3) 0.0541(9) Uani 1 1 d .
H25G H 0.8702 0.8168 -0.4033 0.081 Uiso 1 1 calc R
H25H H 0.8463 0.7862 -0.3019 0.081 Uiso 1 1 calc R
H25I H 0.8879 0.7031 -0.3234 0.081 Uiso 1 1 calc R
C100 C 0.87780(11) 0.3610(4) 0.7272(2) 0.0481(8) Uani 1 1 d .
H10A H 0.8523 0.3898 0.7604 0.058 Uiso 1 1 calc R
H10B H 0.8825 0.2646 0.7427 0.058 Uiso 1 1 calc R
Cl11 Cl 0.92208(4) 0.45413(12) 0.78031(10) 0.0745(3) Uani 1 1 d .
Cl12 Cl 0.86878(5) 0.38336(17) 0.59015(9) 0.0964(5) Uani 1 1 d .

loop_
_atom_site_aniso_label
_atom_site_aniso_U_11
_atom_site_aniso_U_22
_atom_site_aniso_U_33
_atom_site_aniso_U_23
_atom_site_aniso_U_13
_atom_site_aniso_U_12
Pd1 0.02010(7) 0.01204(6) 0.02052(7) -0.00061(6) 0.00212(5) 0.00057(7)
Fe1 0.0365(2) 0.02499(18) 0.02631(16) 0.00383(13) 0.01093(14) -0.00146(15)
P1 0.0197(2) 0.0176(2) 0.0213(2) 0.0025(3) 0.00088(17) 0.0006(3)
Cl1 0.0443(4) 0.0143(2) 0.0365(3) -0.0031(2) -0.0008(3) 0.0055(2)
Cl2 0.0306(3) 0.0243(3) 0.0222(2) 0.00037(18) -0.00102(19) -0.0027(2)
N1 0.0299(10) 0.0152(8) 0.0172(8) 0.0009(7) 0.0030(7) 0.0058(7)
N2 0.0264(10) 0.0124(9) 0.0256(9) 0.0004(7) 0.0039(8) 0.0004(7)
C1 0.0248(11) 0.0184(10) 0.0213(9) -0.0008(8) 0.0005(8) -0.0013(8)
C2 0.0279(11) 0.0191(10) 0.0182(9) 0.0021(8) 0.0034(8) -0.0002(8)
C3 0.0383(14) 0.0220(11) 0.0245(10) -0.0024(9) 0.0053(10) 0.0001(10)
C4 0.0445(16) 0.0347(14) 0.0214(11) -0.0070(10) 0.0012(10) -0.0008(12)
C5 0.0363(14) 0.0316(13) 0.0218(10) 0.0001(9) -0.0044(10) 0.0017(11)
C6 0.0395(15) 0.0510(18) 0.074(2) -0.010(2) 0.0207(14) -0.0176(19)
C7 0.066(2) 0.054(2) 0.074(2) -0.0062(18) 0.048(2) -0.0104(18)
C8 0.098(3) 0.073(3) 0.0521(19) 0.0230(19) 0.034(2) -0.020(2)
C9 0.085(3) 0.044(2) 0.077(3) 0.0318(19) 0.041(2) -0.0005(19)
C10 0.051(2) 0.0386(18) 0.081(3) -0.0125(17) 0.0299(19) -0.0228(15)
C21 0.0222(11) 0.0263(11) 0.0224(10) 0.0015(9) 0.0028(8) 0.0038(9)
C22 0.0271(11) 0.0136(10) 0.0167(9) -0.0003(7) -0.0018(8) 0.0015(8)
C23 0.0376(14) 0.0133(9) 0.0265(11) 0.0012(8) 0.0040(10) 0.0080(9)
C24 0.0405(14) 0.0121(9) 0.0329(12) 0.0008(9) 0.0040(10) 0.0023(9)
C25 0.0292(13) 0.0243(12) 0.0532(16) 0.0091(11) 0.0201(12) 0.0054(10)
C111 0.0217(11) 0.0473(16) 0.0265(11) 0.0136(11) -0.0022(9) -0.0078(11)
C112 0.0259(12) 0.092(3) 0.0463(15) 0.013(2) 0.0027(11) 0.005(2)
C113 0.0244(16) 0.157(5) 0.071(3) 0.034(3) 0.0090(16) 0.002(2)
C114 0.031(2) 0.170(6) 0.082(3) 0.063(4) -0.012(2) -0.039(3)
C115 0.071(3) 0.094(3) 0.080(3) 0.040(3) -0.034(2) -0.056(3)
C116 0.0467(18) 0.0480(19) 0.0482(17) 0.0109(14) -0.0073(14) -0.0237(15)
C121 0.0341(13) 0.0221(11) 0.0269(11) 0.0053(9) 0.0055(10) 0.0046(10)
C122 0.0450(16) 0.0252(12) 0.0371(14) 0.0065(10) 0.0036(12) 0.0001(11)
C123 0.069(2) 0.0268(14) 0.0425(15) 0.0082(12) 0.0116(15) -0.0091(14)
C124 0.093(3) 0.0285(15) 0.0481(17) 0.0183(14) 0.0140(18) 0.0169(17)
C125 0.064(2) 0.051(2) 0.0463(17) 0.0178(15) 0.0018(16) 0.0268(17)
C126 0.0409(16) 0.0362(15) 0.0348(13) 0.0099(11) 0.0004(12) 0.0073(12)
C251 0.0229(12) 0.0234(11) 0.0383(13) 0.0075(10) 0.0055(10) 0.0043(9)
C252 0.0285(12) 0.0341(15) 0.0422(14) 0.0110(11) -0.0011(10) 0.0000(10)
C253 0.0252(14) 0.0371(15) 0.080(2) 0.0141(16) 0.0031(14) -0.0033(12)
C254 0.0377(16) 0.0467(17) 0.0627(19) 0.0287(15) 0.0222(14) 0.0094(13)
C255 0.0386(16) 0.060(2) 0.0414(15) 0.0176(14) 0.0145(13) 0.0125(14)
C256 0.0254(13) 0.0443(16) 0.0369(13) 0.0072(12) 0.0069(10) 0.0087(11)
C257 0.0596(19) 0.056(2) 0.0449(16) 0.0018(16) -0.0086(14) -0.0096(18)
C258 0.075(3) 0.083(3) 0.134(4) 0.069(3) 0.064(3) 0.016(2)
C259 0.0472(19) 0.067(2) 0.0475(18) -0.0128(16) -0.0016(15) 0.0125(17)
C100 0.0445(18) 0.054(2) 0.0457(17) -0.0048(15) 0.0056(14) 0.0097(15)
Cl11 0.0658(6) 0.0645(6) 0.0908(7) -0.0172(6) -0.0069(6) 0.0014(5)
Cl12 0.1194(11) 0.1260(12) 0.0436(5) -0.0018(6) 0.0057(6) -0.0338(9)

loop_
_atom_type_symbol
_atom_type_description
_atom_type_scat_dispersion_real
_atom_type_scat_dispersion_imag
_atom_type_scat_source
C C 0.0033 0.0016 'International Tables Vol C Tables 4.2.6.8 and 6.1.1.4'
H H 0.0000 0.0000 'International Tables Vol C Tables 4.2.6.8 and 6.1.1.4'
N N 0.0061 0.0033 'International Tables Vol C Tables 4.2.6.8 and 6.1.1.4'
P P 0.1023 0.0942 'International Tables Vol C Tables 4.2.6.8 and 6.1.1.4'
Fe Fe 0.3463 0.8444 'International Tables Vol C Tables 4.2.6.8 and 6.1.1.4'
Pd Pd -0.9988 1.0072 'International Tables Vol C Tables 4.2.6.8 and 6.1.1.4'
Cl Cl 0.1484 0.1585 'International Tables Vol C Tables 4.2.6.8 and 6.1.1.4'

loop_
_geom_angle_atom_site_label_1
_geom_angle_atom_site_label_2
_geom_angle_atom_site_label_3
_geom_angle
C22 Pd1 P1 88.90(6)
C22 Pd1 Cl1 170.93(7)
P1 Pd1 Cl1 93.43(2)
C22 Pd1 Cl2 84.93(6)
P1 Pd1 Cl2 171.96(2)
Cl1 Pd1 Cl2 93.46(2)
C2 Fe1 C8 167.69(16)
C2 Fe1 C5 69.56(10)
C8 Fe1 C5 114.03(16)
C2 Fe1 C3 41.37(9)
C8 Fe1 C3 127.57(16)
C5 Fe1 C3 68.62(11)
C2 Fe1 C4 69.13(10)
C8 Fe1 C4 105.38(16)
C5 Fe1 C4 40.93(11)
C3 Fe1 C4 40.26(11)
C2 Fe1 C1 41.46(9)
C8 Fe1 C1 148.33(16)
C5 Fe1 C1 41.41(9)
C3 Fe1 C1 69.33(10)
C4 Fe1 C1 69.31(10)
C2 Fe1 C7 129.57(15)
C8 Fe1 C7 40.77(18)
C5 Fe1 C7 143.84(14)
C3 Fe1 C7 104.56(15)
C4 Fe1 C7 110.75(14)
C1 Fe1 C7 170.90(14)
C2 Fe1 C9 150.34(14)
C8 Fe1 C9 41.04(18)
C5 Fe1 C9 111.04(15)
C3 Fe1 C9 168.19(15)
C4 Fe1 C9 131.89(16)
C1 Fe1 C9 118.77(14)
C7 Fe1 C9 68.39(17)
C2 Fe1 C6 109.46(13)
C8 Fe1 C6 67.85(18)
C5 Fe1 C6 175.69(13)
C3 Fe1 C6 113.62(16)
C4 Fe1 C6 143.07(14)
C1 Fe1 C6 135.19(11)
C7 Fe1 C6 40.02(15)
C9 Fe1 C6 67.59(18)
C2 Fe1 C10 118.61(13)
C8 Fe1 C10 67.68(17)
C5 Fe1 C10 136.43(13)
C3 Fe1 C10 147.70(15)
C4 Fe1 C10 171.65(15)
C1 Fe1 C10 113.88(12)
C7 Fe1 C10 67.41(15)
C9 Fe1 C10 39.78(18)
C6 Fe1 C10 40.00(16)
C1 P1 C111 104.48(12)
C1 P1 C121 104.07(11)
C111 P1 C121 105.00(12)
C1 P1 Pd1 116.42(7)
C111 P1 Pd1 107.17(8)
C121 P1 Pd1 118.35(8)
C22 N1 C23 110.6(2)
C22 N1 C21 122.23(19)
C23 N1 C21 126.2(2)
C22 N2 C24 109.4(2)
C22 N2 C25 122.43(19)
C24 N2 C25 128.0(2)
C2 C1 C5 106.8(2)
C2 C1 P1 128.36(16)
C5 C1 P1 124.14(18)
C2 C1 Fe1 68.43(13)
C5 C1 Fe1 68.85(14)
P1 C1 Fe1 135.13(13)
C3 C2 C1 107.8(2)
C3 C2 C21 125.3(2)
C1 C2 C21 126.9(2)
C3 C2 Fe1 69.92(14)
C1 C2 Fe1 70.11(13)
C21 C2 Fe1 125.39(16)
C4 C3 C2 108.6(2)
C4 C3 Fe1 69.93(16)
C2 C3 Fe1 68.71(14)
C3 C4 C5 108.5(2)
C3 C4 Fe1 69.81(15)
C5 C4 Fe1 69.27(15)
C4 C5 C1 108.3(2)
C4 C5 Fe1 69.80(15)
C1 C5 Fe1 69.73(14)
C7 C6 C10 108.5(4)
C7 C6 Fe1 70.0(2)
C10 C6 Fe1 70.27(18)
C6 C7 C8 107.4(4)
C6 C7 Fe1 70.00(17)
C8 C7 Fe1 68.7(2)
C7 C8 C9 108.0(4)
C7 C8 Fe1 70.51(19)
C9 C8 Fe1 70.38(19)
C10 C9 C8 107.1(4)
C10 C9 Fe1 70.39(19)
C8 C9 Fe1 68.6(2)
C9 C10 C6 109.0(3)
C9 C10 Fe1 69.8(2)
C6 C10 Fe1 69.73(18)
N1 C21 C2 109.22(19)
N1 C22 N2 106.1(2)
N1 C22 Pd1 127.93(18)
N2 C22 Pd1 125.63(17)
C24 C23 N1 106.2(2)
C23 C24 N2 107.7(2)
N2 C25 C251 115.3(2)
C116 C111 C112 119.3(3)
C116 C111 P1 122.8(2)
C112 C111 P1 117.7(3)
C113 C112 C111 119.7(5)
C112 C113 C114 120.4(5)
C115 C114 C113 119.4(4)
C114 C115 C116 121.5(5)
C111 C116 C115 119.6(4)
C122 C121 C126 119.1(2)
C122 C121 P1 119.16(19)
C126 C121 P1 121.6(2)
C121 C122 C123 120.9(3)
C124 C123 C122 119.3(3)
C125 C124 C123 120.1(3)
C124 C125 C126 121.0(3)
C125 C126 C121 119.6(3)
C252 C251 C256 119.8(2)
C252 C251 C25 120.0(2)
C256 C251 C25 119.8(2)
C253 C252 C251 118.5(3)
C253 C252 C257 118.6(3)
C251 C252 C257 122.9(3)
C254 C253 C252 122.1(3)
C255 C254 C253 118.2(3)
C255 C254 C258 120.6(4)
C253 C254 C258 121.1(4)
C254 C255 C256 122.3(3)
C255 C256 C251 118.9(3)
C255 C256 C259 118.5(3)
C251 C256 C259 122.6(3)
Cl11 C100 Cl12 111.8(2)

loop_
_geom_bond_atom_site_label_1
_geom_bond_atom_site_label_2
_geom_bond_distance
Pd1 C22 1.973(2)
Pd1 P1 2.2449(5)
Pd1 Cl1 2.3414(6)
Pd1 Cl2 2.3798(5)
Fe1 C2 2.023(2)
Fe1 C8 2.026(3)
Fe1 C5 2.034(3)
Fe1 C3 2.039(3)
Fe1 C4 2.041(3)
Fe1 C1 2.046(2)
Fe1 C7 2.049(3)
Fe1 C9 2.050(3)
Fe1 C6 2.050(3)
Fe1 C10 2.057(3)
P1 C1 1.797(2)
P1 C111 1.809(3)
P1 C121 1.825(2)
N1 C22 1.342(3)
N1 C23 1.380(3)
N1 C21 1.471(3)
N2 C22 1.349(3)
N2 C24 1.382(3)
N2 C25 1.468(3)
C1 C2 1.441(3)
C1 C5 1.443(3)
C2 C3 1.435(3)
C2 C21 1.497(3)
C3 C4 1.404(4)
C4 C5 1.425(4)
C6 C7 1.403(5)
C6 C10 1.405(5)
C7 C8 1.420(6)
C8 C9 1.429(6)
C9 C10 1.397(6)
C23 C24 1.345(4)
C25 C251 1.524(3)
C111 C116 1.393(4)
C111 C112 1.397(5)
C112 C113 1.396(5)
C113 C114 1.405(8)
C114 C115 1.346(8)
C115 C116 1.409(5)
C121 C122 1.388(4)
C121 C126 1.395(4)
C122 C123 1.390(4)
C123 C124 1.387(5)
C124 C125 1.370(6)
C125 C126 1.386(4)
C251 C252 1.398(4)
C251 C256 1.409(4)
C252 C253 1.394(4)
C252 C257 1.501(4)
C253 C254 1.388(5)
C254 C255 1.365(5)
C254 C258 1.501(4)
C255 C256 1.386(4)
C256 C259 1.494(5)
C100 Cl11 1.733(4)
C100 Cl12 1.747(3)

loop_
_platon_squeeze_void_nr
_platon_squeeze_void_average_x
_platon_squeeze_void_average_y
_platon_squeeze_void_average_z
_platon_squeeze_void_volume
_platon_squeeze_void_count_electrons
_platon_squeeze_void_content
1 0.000 -0.322 0.500 188 86 ' '
2 0.500 0.178 0.500 188 86 ' '
